data_4513982
loop_
_publ_author_name
'Ehm, Christian'
'Cipullo, Roberta'
'Passaro, Miriana'
'Zaccaria, Francesco'
'Budzelaar, Peter H. M.'
'Busico, Vincenzo'

_publ_section_title
;
 Chain Transfer to Solvent in Propene Polymerization with Ti
 Cp-phosphinimide Catalysts: Evidence for Chain Termination via Ti--C Bond
 Homolysis
;
_journal_name_full 'ACS Catalysis'
_journal_page_first 7989
_journal_paper_doi 10.1021/acscatal.6b02738
_journal_year 2016
_chemical_formula_sum 'C34 H36 Cl2 N P Ti'
_chemical_formula_weight 608.41
_chemical_name_systematic
;
(pentamethylcyclopentadienyl)(triphenylphosphinimido)
titanium dichloride benzene solvate
;
_space_group_IT_number 61
_symmetry_cell_setting orthorhombic
_symmetry_space_group_name_Hall '-P 2ac 2ab'
_symmetry_space_group_name_H-M 'P b c a'
_atom_sites_solution_hydrogens geom
_atom_sites_solution_primary direct
_atom_sites_solution_secondary difmap
_audit_creation_method SHELXL-97
_cell_angle_alpha 90.0
_cell_angle_beta 90.0
_cell_angle_gamma 90.0
_cell_formula_units_Z 8
_cell_length_a 8.4630(19)
_cell_length_b 20.965(8)
_cell_length_c 35.984(12)
_cell_measurement_reflns_used 98
_cell_measurement_temperature 298(2)
_cell_measurement_theta_max 22.876
_cell_measurement_theta_min 3.493
_cell_volume 6385(4)
_computing_cell_refinement 'Dirax/lsq (Duisenberg & Schreurs 1989-2000)'
_computing_data_collection 'Collect (Nonius BV, 1997-2000)'
_computing_data_reduction 'EvalCCD (Duisenberg & Schreurs 1990-2000)'
_computing_molecular_graphics 'Ortep-3 for Windows (Farrugia, 1997)'
_computing_publication_material 'WinGX (Farrugia, 2012)'
_computing_structure_refinement 'SHELXL-97 (Sheldrick, 1997)'
_computing_structure_solution 'SIR97 (Altomare et al. 1999)'
_diffrn_ambient_temperature 298(2)
_diffrn_detector_area_resol_mean 9
_diffrn_measured_fraction_theta_full 0.979
_diffrn_measured_fraction_theta_max 0.936
_diffrn_measurement_device_type 'Bruker-Nonius KappaCCD'
_diffrn_measurement_method 'CCD rotation images, thick slices'
_diffrn_radiation_monochromator graphite
_diffrn_radiation_source 'fine-focus sealed tube'
_diffrn_radiation_type MoK\a
_diffrn_radiation_wavelength 0.71073
_diffrn_reflns_av_R_equivalents 0.0313
_diffrn_reflns_av_sigmaI/netI 0.0407
_diffrn_reflns_limit_h_max 10
_diffrn_reflns_limit_h_min -9
_diffrn_reflns_limit_k_max 27
_diffrn_reflns_limit_k_min -24
_diffrn_reflns_limit_l_max 46
_diffrn_reflns_limit_l_min -36
_diffrn_reflns_number 29765
_diffrn_reflns_theta_full 25.0
_diffrn_reflns_theta_max 27.5
_diffrn_reflns_theta_min 3.1
_exptl_absorpt_coefficient_mu 0.509
_exptl_absorpt_correction_T_max 0.9415
_exptl_absorpt_correction_T_min 0.7851
_exptl_absorpt_correction_type multi-scan
_exptl_absorpt_process_details 'SADABS(Bruker 2002)'
_exptl_crystal_colour red
_exptl_crystal_density_diffrn 1.266
_exptl_crystal_density_method 'not measured'
_exptl_crystal_description block
_exptl_crystal_F_000 2544
_exptl_crystal_size_max 0.5
_exptl_crystal_size_mid 0.25
_exptl_crystal_size_min 0.12
_refine_diff_density_max 0.376
_refine_diff_density_min -0.248
_refine_diff_density_rms 0.051
_refine_ls_extinction_method none
_refine_ls_goodness_of_fit_ref 1.049
_refine_ls_hydrogen_treatment constr
_refine_ls_matrix_type full
_refine_ls_number_parameters 357
_refine_ls_number_reflns 6855
_refine_ls_number_restraints 0
_refine_ls_restrained_S_all 1.049
_refine_ls_R_factor_all 0.0885
_refine_ls_R_factor_gt 0.049
_refine_ls_shift/su_max 0.001
_refine_ls_shift/su_mean 0.0
_refine_ls_structure_factor_coef Fsqd
_refine_ls_weighting_details
;
calc w=1/[\s^2^(Fo^2^)+(0.0398P)^2^+4.9547P] where P=(Fo^2^+2Fc^2^)/3
;
_refine_ls_weighting_scheme calc
_refine_ls_wR_factor_gt 0.1007
_refine_ls_wR_factor_ref 0.115
_reflns_number_gt 4614
_reflns_number_total 6855
_reflns_threshold_expression >2sigma(I)
_cod_data_source_file cs6b02738_si_003.cif
_cod_data_source_block phim
_cod_original_sg_symbol_H-M Pbca
_cod_database_code 4513982

loop_
_symmetry_equiv_pos_as_xyz
'x, y, z'
'-x+1/2, -y, z+1/2'
'x+1/2, -y+1/2, -z'
'-x, y+1/2, -z+1/2'
'-x, -y, -z'
'x-1/2, y, -z-1/2'
'-x-1/2, y-1/2, z'
'x, -y-1/2, z-1/2'

loop_
_atom_site_label
_atom_site_type_symbol
_atom_site_fract_x
_atom_site_fract_y
_atom_site_fract_z
_atom_site_U_iso_or_equiv
_atom_site_adp_type
_atom_site_occupancy
_atom_site_symmetry_multiplicity
_atom_site_calc_flag
_atom_site_refinement_flags
C1 C 0.7398(3) 0.27135(13) 0.21101(7) 0.0426(6) Uani 1 1 d .
C2 C 0.7735(3) 0.33672(13) 0.21591(6) 0.0397(6) Uani 1 1 d .
C3 C 0.6773(3) 0.37198(12) 0.19160(7) 0.0378(6) Uani 1 1 d .
C4 C 0.5886(3) 0.32843(13) 0.17049(7) 0.0414(6) Uani 1 1 d .
C5 C 0.6267(3) 0.26630(13) 0.18287(7) 0.0428(6) Uani 1 1 d .
C6 C 0.5510(4) 0.20593(16) 0.16919(10) 0.0769(11) Uani 1 1 d .
H6A H 0.6073 0.1698 0.1789 0.115 Uiso 1 1 calc R
H6B H 0.5544 0.2049 0.1425 0.115 Uiso 1 1 calc R
H6C H 0.4431 0.2044 0.1774 0.115 Uiso 1 1 calc R
C7 C 0.8055(4) 0.21840(16) 0.23415(9) 0.0736(10) Uani 1 1 d .
H7A H 0.7419 0.2131 0.256 0.11 Uiso 1 1 calc R
H7B H 0.9119 0.2285 0.2413 0.11 Uiso 1 1 calc R
H7C H 0.805 0.1795 0.22 0.11 Uiso 1 1 calc R
C8 C 0.8812(4) 0.36400(18) 0.24530(8) 0.0682(9) Uani 1 1 d .
H8A H 0.8979 0.4086 0.2406 0.102 Uiso 1 1 calc R
H8B H 0.9807 0.342 0.2447 0.102 Uiso 1 1 calc R
H8C H 0.8335 0.3587 0.2693 0.102 Uiso 1 1 calc R
C9 C 0.6595(4) 0.44304(14) 0.19063(9) 0.0608(8) Uani 1 1 d .
H9A H 0.6283 0.4561 0.1661 0.091 Uiso 1 1 calc R
H9B H 0.7585 0.4627 0.1969 0.091 Uiso 1 1 calc R
H9C H 0.5804 0.4559 0.2082 0.091 Uiso 1 1 calc R
C10 C 0.4636(3) 0.34472(18) 0.14245(8) 0.0657(9) Uani 1 1 d .
H10A H 0.3613 0.3416 0.1538 0.098 Uiso 1 1 calc R
H10B H 0.4698 0.3155 0.1219 0.098 Uiso 1 1 calc R
H10C H 0.4798 0.3875 0.1336 0.098 Uiso 1 1 calc R
C11 C 0.8308(3) 0.49490(12) 0.10420(7) 0.0401(6) Uani 1 1 d .
C12 C 0.8080(4) 0.55888(14) 0.11053(10) 0.0600(8) Uani 1 1 d .
H12 H 0.883 0.5822 0.1237 0.072 Uiso 1 1 calc R
C13 C 0.6729(4) 0.58855(16) 0.09728(11) 0.0761(11) Uani 1 1 d .
H13 H 0.6583 0.6319 0.1014 0.091 Uiso 1 1 calc R
C14 C 0.5622(4) 0.55528(17) 0.07842(10) 0.0706(10) Uani 1 1 d .
H14 H 0.4716 0.5756 0.0699 0.085 Uiso 1 1 calc R
C15 C 0.5838(4) 0.49157(16) 0.07192(9) 0.0627(9) Uani 1 1 d .
H15 H 0.5079 0.4686 0.0589 0.075 Uiso 1 1 calc R
C16 C 0.7171(3) 0.46169(14) 0.08461(8) 0.0529(7) Uani 1 1 d .
H16 H 0.7314 0.4184 0.08 0.063 Uiso 1 1 calc R
C17 C 1.1087(3) 0.43340(12) 0.07798(7) 0.0362(6) Uani 1 1 d .
C18 C 1.1820(3) 0.37481(13) 0.07389(7) 0.0424(6) Uani 1 1 d .
H18 H 1.174 0.3443 0.0926 0.051 Uiso 1 1 calc R
C19 C 1.2667(3) 0.36178(15) 0.04212(8) 0.0558(8) Uani 1 1 d .
H19 H 1.3169 0.3226 0.0395 0.067 Uiso 1 1 calc R
C20 C 1.2774(4) 0.40625(17) 0.01435(8) 0.0608(8) Uani 1 1 d .
H20 H 1.3346 0.397 -0.0071 0.073 Uiso 1 1 calc R
C21 C 1.2043(4) 0.46424(16) 0.01791(8) 0.0594(8) Uani 1 1 d .
H21 H 1.2118 0.4942 -0.001 0.071 Uiso 1 1 calc R
C22 C 1.1199(3) 0.47802(14) 0.04953(8) 0.0506(7) Uani 1 1 d .
H22 H 1.07 0.5173 0.0519 0.061 Uiso 1 1 calc R
C23 C 1.1208(3) 0.50139(12) 0.14831(7) 0.0413(6) Uani 1 1 d .
C24 C 1.1251(5) 0.49205(18) 0.18532(10) 0.0872(13) Uani 1 1 d .
H24 H 1.0674 0.4588 0.1958 0.105 Uiso 1 1 calc R
C25 C 1.2144(6) 0.5314(2) 0.20796(10) 0.1097(17) Uani 1 1 d .
H25 H 1.2152 0.5245 0.2335 0.132 Uiso 1 1 calc R
C26 C 1.2998(4) 0.57914(16) 0.19363(11) 0.0713(10) Uani 1 1 d .
H26 H 1.3588 0.6056 0.2091 0.086 Uiso 1 1 calc R
C27 C 1.2996(4) 0.58853(17) 0.15671(11) 0.0787(11) Uani 1 1 d .
H27 H 1.3591 0.6214 0.1465 0.094 Uiso 1 1 calc R
C28 C 1.2113(4) 0.54953(16) 0.13396(10) 0.0715(10) Uani 1 1 d .
H28 H 1.2133 0.556 0.1084 0.086 Uiso 1 1 calc R
C29 C 0.3454(7) 0.1846(2) 0.06736(13) 0.1021(16) Uani 1 1 d .
H29 H 0.3987 0.1853 0.09 0.123 Uiso 1 1 calc R
C30 C 0.1888(7) 0.20020(17) 0.06585(12) 0.0869(13) Uani 1 1 d .
H30 H 0.1349 0.2115 0.0874 0.104 Uiso 1 1 calc R
C31 C 0.1133(5) 0.19911(18) 0.03301(14) 0.0848(12) Uani 1 1 d .
H31 H 0.0068 0.2098 0.0317 0.102 Uiso 1 1 calc R
C32 C 0.1917(6) 0.1826(2) 0.00207(12) 0.0924(13) Uani 1 1 d .
H32 H 0.1388 0.182 -0.0206 0.111 Uiso 1 1 calc R
C33 C 0.3446(6) 0.1669(2) 0.00333(13) 0.0973(14) Uani 1 1 d .
H33 H 0.397 0.1552 -0.0183 0.117 Uiso 1 1 calc R
C34 C 0.4229(5) 0.1681(2) 0.03583(16) 0.0985(13) Uani 1 1 d .
H34 H 0.5297 0.1576 0.0367 0.118 Uiso 1 1 calc R
N1 N 0.9501(2) 0.38786(9) 0.14116(6) 0.0404(5) Uani 1 1 d .
P1 P 0.99984(8) 0.45034(3) 0.119786(18) 0.03620(16) Uani 1 1 d .
Cl1 Cl 0.78441(11) 0.27125(4) 0.10001(2) 0.0643(2) Uani 1 1 d .
Cl2 Cl 1.07342(9) 0.25355(4) 0.17135(2) 0.0672(2) Uani 1 1 d .
Ti1 Ti 0.86024(5) 0.31529(2) 0.155663(11) 0.03198(12) Uani 1 1 d .

loop_
_atom_site_aniso_label
_atom_site_aniso_U_11
_atom_site_aniso_U_22
_atom_site_aniso_U_33
_atom_site_aniso_U_23
_atom_site_aniso_U_13
_atom_site_aniso_U_12
C1 0.0438(15) 0.0494(16) 0.0345(14) 0.0090(12) 0.0085(12) 0.0005(13)
C2 0.0358(14) 0.0569(17) 0.0265(12) -0.0034(12) 0.0011(11) -0.0008(13)
C3 0.0394(14) 0.0422(14) 0.0316(13) -0.0019(11) 0.0099(11) 0.0028(12)
C4 0.0326(14) 0.0584(18) 0.0333(13) 0.0002(13) 0.0031(11) 0.0001(12)
C5 0.0418(15) 0.0478(16) 0.0387(14) -0.0028(12) 0.0093(12) -0.0115(13)
C6 0.090(3) 0.070(2) 0.070(2) -0.0113(18) 0.016(2) -0.039(2)
C7 0.082(2) 0.075(2) 0.064(2) 0.0336(18) 0.0171(18) 0.015(2)
C8 0.066(2) 0.098(3) 0.0404(17) -0.0128(17) -0.0110(15) -0.0097(19)
C9 0.074(2) 0.0484(17) 0.0600(19) -0.0042(15) 0.0200(17) 0.0106(16)
C10 0.0445(18) 0.103(3) 0.0500(17) 0.0072(18) -0.0105(15) 0.0042(18)
C11 0.0412(15) 0.0354(14) 0.0438(15) 0.0051(12) 0.0089(12) 0.0000(12)
C12 0.0534(18) 0.0403(16) 0.086(2) -0.0013(16) 0.0028(17) 0.0010(14)
C13 0.066(2) 0.0437(18) 0.118(3) 0.009(2) 0.013(2) 0.0189(17)
C14 0.0470(19) 0.074(2) 0.091(3) 0.030(2) 0.0079(19) 0.0141(18)
C15 0.0493(18) 0.070(2) 0.069(2) 0.0131(18) -0.0112(16) 0.0013(17)
C16 0.0524(18) 0.0445(16) 0.0619(19) 0.0019(14) -0.0049(15) 0.0027(14)
C17 0.0317(13) 0.0411(14) 0.0357(13) 0.0025(11) -0.0007(11) -0.0025(11)
C18 0.0393(15) 0.0431(15) 0.0449(15) 0.0020(12) 0.0002(12) -0.0001(12)
C19 0.0521(18) 0.0566(18) 0.0588(19) -0.0078(16) 0.0125(15) 0.0034(15)
C20 0.0542(19) 0.084(2) 0.0444(17) -0.0053(17) 0.0108(15) -0.0031(18)
C21 0.0578(19) 0.078(2) 0.0424(16) 0.0171(16) 0.0045(15) -0.0014(17)
C22 0.0505(17) 0.0527(17) 0.0487(17) 0.0130(14) 0.0035(14) 0.0063(14)
C23 0.0441(16) 0.0360(14) 0.0437(15) -0.0001(12) 0.0010(12) -0.0027(12)
C24 0.118(3) 0.089(3) 0.055(2) 0.0144(19) -0.015(2) -0.053(2)
C25 0.164(4) 0.117(3) 0.048(2) 0.008(2) -0.030(3) -0.065(3)
C26 0.078(2) 0.060(2) 0.077(3) -0.0155(19) -0.018(2) -0.0150(18)
C27 0.086(3) 0.071(2) 0.080(3) -0.015(2) 0.010(2) -0.040(2)
C28 0.085(2) 0.074(2) 0.0558(19) -0.0112(18) 0.0119(18) -0.038(2)
C29 0.156(5) 0.079(3) 0.071(3) 0.012(2) -0.039(3) -0.009(3)
C30 0.143(4) 0.047(2) 0.071(3) -0.0051(19) 0.039(3) -0.012(2)
C31 0.070(2) 0.072(3) 0.113(4) 0.004(2) 0.019(3) -0.0126(19)
C32 0.095(3) 0.115(3) 0.067(3) -0.001(2) -0.012(2) -0.024(3)
C33 0.099(4) 0.115(4) 0.078(3) -0.018(3) 0.030(3) -0.006(3)
C34 0.080(3) 0.097(3) 0.118(4) 0.003(3) -0.004(3) 0.014(2)
N1 0.0436(13) 0.0351(11) 0.0426(12) 0.0033(10) 0.0064(10) -0.0031(10)
P1 0.0378(4) 0.0316(3) 0.0392(3) 0.0025(3) 0.0032(3) -0.0021(3)
Cl1 0.0821(6) 0.0720(5) 0.0388(4) -0.0168(4) 0.0075(4) -0.0147(4)
Cl2 0.0563(5) 0.0679(5) 0.0773(6) 0.0220(4) 0.0151(4) 0.0268(4)
Ti1 0.0358(2) 0.0303(2) 0.0298(2) 0.00053(19) 0.00444(19) -0.00014(19)

loop_
_atom_type_symbol
_atom_type_description
_atom_type_scat_dispersion_real
_atom_type_scat_dispersion_imag
_atom_type_scat_source
C C 0.0033 0.0016 'International Tables Vol C Tables 4.2.6.8 and 6.1.1.4'
H H 0.0 0.0 'International Tables Vol C Tables 4.2.6.8 and 6.1.1.4'
N N 0.0061 0.0033 'International Tables Vol C Tables 4.2.6.8 and 6.1.1.4'
P P 0.1023 0.0942 'International Tables Vol C Tables 4.2.6.8 and 6.1.1.4'
Cl Cl 0.1484 0.1585 'International Tables Vol C Tables 4.2.6.8 and 6.1.1.4'
Ti Ti 0.2776 0.4457 'International Tables Vol C Tables 4.2.6.8 and 6.1.1.4'

loop_
_geom_angle_atom_site_label_1
_geom_angle_atom_site_label_2
_geom_angle_atom_site_label_3
_geom_angle
C5 C1 C2 107.6(2)
C5 C1 C7 127.0(3)
C2 C1 C7 125.2(3)
C5 C1 Ti1 73.80(14)
C2 C1 Ti1 69.38(14)
C7 C1 Ti1 125.76(19)
C3 C2 C1 108.4(2)
C3 C2 C8 125.9(3)
C1 C2 C8 125.3(3)
C3 C2 Ti1 72.85(14)
C1 C2 Ti1 76.14(14)
C8 C2 Ti1 122.31(19)
C4 C3 C2 107.7(2)
C4 C3 C9 125.4(3)
C2 C3 C9 126.6(3)
C4 C3 Ti1 74.03(14)
C2 C3 Ti1 72.16(14)
C9 C3 Ti1 123.96(18)
C3 C4 C5 107.8(2)
C3 C4 C10 126.3(3)
C5 C4 C10 125.6(3)
C3 C4 Ti1 71.32(14)
C5 C4 Ti1 75.13(15)
C10 C4 Ti1 123.86(18)
C1 C5 C4 108.3(2)
C1 C5 C6 126.4(3)
C4 C5 C6 125.2(3)
C1 C5 Ti1 72.73(15)
C4 C5 Ti1 70.70(14)
C6 C5 Ti1 124.8(2)
C5 C6 H6A 109.5
C5 C6 H6B 109.5
H6A C6 H6B 109.5
C5 C6 H6C 109.5
H6A C6 H6C 109.5
H6B C6 H6C 109.5
C1 C7 H7A 109.5
C1 C7 H7B 109.5
H7A C7 H7B 109.5
C1 C7 H7C 109.5
H7A C7 H7C 109.5
H7B C7 H7C 109.5
C2 C8 H8A 109.5
C2 C8 H8B 109.5
H8A C8 H8B 109.5
C2 C8 H8C 109.5
H8A C8 H8C 109.5
H8B C8 H8C 109.5
C3 C9 H9A 109.5
C3 C9 H9B 109.5
H9A C9 H9B 109.5
C3 C9 H9C 109.5
H9A C9 H9C 109.5
H9B C9 H9C 109.5
C4 C10 H10A 109.5
C4 C10 H10B 109.5
H10A C10 H10B 109.5
C4 C10 H10C 109.5
H10A C10 H10C 109.5
H10B C10 H10C 109.5
C12 C11 C16 118.6(3)
C12 C11 P1 124.5(2)
C16 C11 P1 116.8(2)
C11 C12 C13 119.8(3)
C11 C12 H12 120.1
C13 C12 H12 120.1
C14 C13 C12 120.9(3)
C14 C13 H13 119.6
C12 C13 H13 119.6
C13 C14 C15 119.8(3)
C13 C14 H14 120.1
C15 C14 H14 120.1
C14 C15 C16 120.0(3)
C14 C15 H15 120.0
C16 C15 H15 120.0
C15 C16 C11 120.9(3)
C15 C16 H16 119.5
C11 C16 H16 119.5
C18 C17 C22 119.2(2)
C18 C17 P1 119.57(19)
C22 C17 P1 121.2(2)
C19 C18 C17 119.9(3)
C19 C18 H18 120.1
C17 C18 H18 120.1
C20 C19 C18 120.3(3)
C20 C19 H19 119.8
C18 C19 H19 119.8
C19 C20 C21 120.4(3)
C19 C20 H20 119.8
C21 C20 H20 119.8
C20 C21 C22 119.9(3)
C20 C21 H21 120.0
C22 C21 H21 120.0
C21 C22 C17 120.2(3)
C21 C22 H22 119.9
C17 C22 H22 119.9
C24 C23 C28 117.7(3)
C24 C23 P1 119.5(2)
C28 C23 P1 122.8(2)
C23 C24 C25 120.7(3)
C23 C24 H24 119.7
C25 C24 H24 119.7
C26 C25 C24 120.9(3)
C26 C25 H25 119.5
C24 C25 H25 119.5
C25 C26 C27 119.3(3)
C25 C26 H26 120.3
C27 C26 H26 120.3
C26 C27 C28 120.1(3)
C26 C27 H27 119.9
C28 C27 H27 119.9
C23 C28 C27 121.1(3)
C23 C28 H28 119.4
C27 C28 H28 119.4
C34 C29 C30 119.8(4)
C34 C29 H29 120.1
C30 C29 H29 120.1
C31 C30 C29 119.5(4)
C31 C30 H30 120.3
C29 C30 H30 120.3
C32 C31 C30 120.0(4)
C32 C31 H31 120.0
C30 C31 H31 120.0
C33 C32 C31 120.9(4)
C33 C32 H32 119.5
C31 C32 H32 119.5
C32 C33 C34 120.2(4)
C32 C33 H33 119.9
C34 C33 H33 119.9
C33 C34 C29 119.6(4)
C33 C34 H34 120.2
C29 C34 H34 120.2
P1 N1 Ti1 165.45(15)
N1 P1 C11 111.79(12)
N1 P1 C17 112.38(12)
C11 P1 C17 104.42(12)
N1 P1 C23 111.55(12)
C11 P1 C23 108.72(12)
C17 P1 C23 107.62(12)
N1 Ti1 Cl2 102.65(8)
N1 Ti1 Cl1 101.98(8)
Cl2 Ti1 Cl1 101.99(4)
N1 Ti1 C2 104.03(10)
Cl2 Ti1 C2 97.33(7)
Cl1 Ti1 C2 143.12(7)
N1 Ti1 C3 90.60(9)
Cl2 Ti1 C3 132.18(7)
Cl1 Ti1 C3 120.06(7)
C2 Ti1 C3 35.00(9)
N1 Ti1 C4 112.35(10)
Cl2 Ti1 C4 140.54(7)
Cl1 Ti1 C4 88.40(7)
C2 Ti1 C4 57.62(9)
C3 Ti1 C4 34.65(9)
N1 Ti1 C1 138.34(10)
Cl2 Ti1 C1 85.05(7)
Cl1 Ti1 C1 116.55(7)
C2 Ti1 C1 34.48(9)
C3 Ti1 C1 57.32(9)
C4 Ti1 C1 56.75(9)
N1 Ti1 C5 145.71(10)
Cl2 Ti1 C5 107.58(7)
Cl1 Ti1 C5 87.37(7)
C2 Ti1 C5 56.75(9)
C3 Ti1 C5 56.97(9)
C4 Ti1 C5 34.17(9)
C1 Ti1 C5 33.47(9)

loop_
_geom_bond_atom_site_label_1
_geom_bond_atom_site_label_2
_geom_bond_distance
C1 C5 1.397(4)
C1 C2 1.411(4)
C1 C7 1.495(4)
C1 Ti1 2.420(2)
C2 C3 1.405(4)
C2 C8 1.509(4)
C2 Ti1 2.332(2)
C3 C4 1.405(4)
C3 C9 1.498(4)
C3 Ti1 2.341(2)
C4 C5 1.414(4)
C4 C10 1.501(4)
C4 Ti1 2.376(3)
C5 C6 1.502(4)
C5 Ti1 2.433(3)
C6 H6A 0.96
C6 H6B 0.96
C6 H6C 0.96
C7 H7A 0.96
C7 H7B 0.96
C7 H7C 0.96
C8 H8A 0.96
C8 H8B 0.96
C8 H8C 0.96
C9 H9A 0.96
C9 H9B 0.96
C9 H9C 0.96
C10 H10A 0.96
C10 H10B 0.96
C10 H10C 0.96
C11 C12 1.374(4)
C11 C16 1.381(4)
C11 P1 1.799(3)
C12 C13 1.386(5)
C12 H12 0.93
C13 C14 1.351(5)
C13 H13 0.93
C14 C15 1.368(5)
C14 H14 0.93
C15 C16 1.369(4)
C15 H15 0.93
C16 H16 0.93
C17 C18 1.384(3)
C17 C22 1.390(4)
C17 P1 1.799(3)
C18 C19 1.377(4)
C18 H18 0.93
C19 C20 1.370(4)
C19 H19 0.93
C20 C21 1.370(4)
C20 H20 0.93
C21 C22 1.374(4)
C21 H21 0.93
C22 H22 0.93
C23 C24 1.346(4)
C23 C28 1.368(4)
C23 P1 1.802(3)
C24 C25 1.384(5)
C24 H24 0.93
C25 C26 1.339(5)
C25 H25 0.93
C26 C27 1.343(5)
C26 H26 0.93
C27 C28 1.377(4)
C27 H27 0.93
C28 H28 0.93
C29 C34 1.356(6)
C29 C30 1.366(6)
C29 H29 0.93
C30 C31 1.344(6)
C30 H30 0.93
C31 C32 1.342(6)
C31 H31 0.93
C32 C33 1.336(6)
C32 H32 0.93
C33 C34 1.344(6)
C33 H33 0.93
C34 H34 0.93
N1 P1 1.576(2)
N1 Ti1 1.779(2)
Cl1 Ti1 2.2967(10)
Cl2 Ti1 2.2911(10)

loop_
_geom_torsion_atom_site_label_1
_geom_torsion_atom_site_label_2
_geom_torsion_atom_site_label_3
_geom_torsion_atom_site_label_4
_geom_torsion
C5 C1 C2 C3 1.9(3)
C7 C1 C2 C3 -173.8(3)
Ti1 C1 C2 C3 66.27(17)
C5 C1 C2 C8 175.6(3)
C7 C1 C2 C8 -0.1(4)
Ti1 C1 C2 C8 -120.0(3)
C5 C1 C2 Ti1 -64.39(18)
C7 C1 C2 Ti1 119.9(3)
C1 C2 C3 C4 -2.4(3)
C8 C2 C3 C4 -176.1(3)
Ti1 C2 C3 C4 66.03(17)
C1 C2 C3 C9 172.1(2)
C8 C2 C3 C9 -1.6(4)
Ti1 C2 C3 C9 -119.5(3)
C1 C2 C3 Ti1 -68.47(18)
C8 C2 C3 Ti1 117.9(3)
C2 C3 C4 C5 2.0(3)
C9 C3 C4 C5 -172.5(2)
Ti1 C3 C4 C5 66.84(18)
C2 C3 C4 C10 176.4(3)
C9 C3 C4 C10 1.8(4)
Ti1 C3 C4 C10 -118.8(3)
C2 C3 C4 Ti1 -64.79(17)
C9 C3 C4 Ti1 120.6(3)
C2 C1 C5 C4 -0.6(3)
C7 C1 C5 C4 175.0(3)
Ti1 C1 C5 C4 -62.11(18)
C2 C1 C5 C6 -177.6(3)
C7 C1 C5 C6 -2.1(5)
Ti1 C1 C5 C6 120.8(3)
C2 C1 C5 Ti1 61.50(17)
C7 C1 C5 Ti1 -122.9(3)
C3 C4 C5 C1 -0.9(3)
C10 C4 C5 C1 -175.3(3)
Ti1 C4 C5 C1 63.41(18)
C3 C4 C5 C6 176.2(3)
C10 C4 C5 C6 1.8(4)
Ti1 C4 C5 C6 -119.5(3)
C3 C4 C5 Ti1 -64.31(17)
C10 C4 C5 Ti1 121.3(3)
C16 C11 C12 C13 0.0(5)
P1 C11 C12 C13 -179.9(3)
C11 C12 C13 C14 0.6(5)
C12 C13 C14 C15 -0.6(6)
C13 C14 C15 C16 0.2(5)
C14 C15 C16 C11 0.4(5)
C12 C11 C16 C15 -0.5(4)
P1 C11 C16 C15 179.4(2)
C22 C17 C18 C19 1.0(4)
P1 C17 C18 C19 -179.4(2)
C17 C18 C19 C20 -0.7(4)
C18 C19 C20 C21 0.2(5)
C19 C20 C21 C22 0.1(5)
C20 C21 C22 C17 0.2(5)
C18 C17 C22 C21 -0.7(4)
P1 C17 C22 C21 179.7(2)
C28 C23 C24 C25 2.0(6)
P1 C23 C24 C25 -178.7(4)
C23 C24 C25 C26 -0.7(8)
C24 C25 C26 C27 -0.6(7)
C25 C26 C27 C28 0.4(7)
C24 C23 C28 C27 -2.2(5)
P1 C23 C28 C27 178.5(3)
C26 C27 C28 C23 1.0(6)
C34 C29 C30 C31 -0.1(6)
C29 C30 C31 C32 0.2(6)
C30 C31 C32 C33 0.1(7)
C31 C32 C33 C34 -0.6(7)
C32 C33 C34 C29 0.7(7)
C30 C29 C34 C33 -0.3(7)
Ti1 N1 P1 C11 45.5(6)
Ti1 N1 P1 C17 -71.6(6)
Ti1 N1 P1 C23 167.4(5)
C12 C11 P1 N1 129.1(3)
C16 C11 P1 N1 -50.8(2)
C12 C11 P1 C17 -109.2(3)
C16 C11 P1 C17 70.9(2)
C12 C11 P1 C23 5.5(3)
C16 C11 P1 C23 -174.4(2)
C18 C17 P1 N1 -20.4(2)
C22 C17 P1 N1 159.2(2)
C18 C17 P1 C11 -141.8(2)
C22 C17 P1 C11 37.9(2)
C18 C17 P1 C23 102.8(2)
C22 C17 P1 C23 -77.6(2)
C24 C23 P1 N1 -16.3(3)
C28 C23 P1 N1 163.0(3)
C24 C23 P1 C11 107.5(3)
C28 C23 P1 C11 -73.3(3)
C24 C23 P1 C17 -140.0(3)
C28 C23 P1 C17 39.3(3)
P1 N1 Ti1 Cl2 133.1(6)
P1 N1 Ti1 Cl1 27.7(6)
P1 N1 Ti1 C2 -125.9(6)
P1 N1 Ti1 C3 -93.3(6)
P1 N1 Ti1 C4 -65.5(6)
P1 N1 Ti1 C1 -130.1(5)
P1 N1 Ti1 C5 -75.5(6)
C3 C2 Ti1 N1 70.24(16)
C1 C2 Ti1 N1 -175.12(15)
C8 C2 Ti1 N1 -51.9(3)
C3 C2 Ti1 Cl2 175.29(14)
C1 C2 Ti1 Cl2 -70.07(15)
C8 C2 Ti1 Cl2 53.2(2)
C3 C2 Ti1 Cl1 -63.3(2)
C1 C2 Ti1 Cl1 51.3(2)
C8 C2 Ti1 Cl1 174.54(19)
C1 C2 Ti1 C3 114.6(2)
C8 C2 Ti1 C3 -122.1(3)
C3 C2 Ti1 C4 -37.55(15)
C1 C2 Ti1 C4 77.09(16)
C8 C2 Ti1 C4 -159.7(3)
C3 C2 Ti1 C1 -114.6(2)
C8 C2 Ti1 C1 123.2(3)
C3 C2 Ti1 C5 -78.46(16)
C1 C2 Ti1 C5 36.18(15)
C8 C2 Ti1 C5 159.4(3)
C4 C3 Ti1 N1 130.81(16)
C2 C3 Ti1 N1 -114.06(16)
C9 C3 Ti1 N1 8.5(2)
C4 C3 Ti1 Cl2 -121.43(14)
C2 C3 Ti1 Cl2 -6.31(19)
C9 C3 Ti1 Cl2 116.3(2)
C4 C3 Ti1 Cl1 26.58(17)
C2 C3 Ti1 Cl1 141.70(13)
C9 C3 Ti1 Cl1 -95.7(2)
C4 C3 Ti1 C2 -115.1(2)
C9 C3 Ti1 C2 122.6(3)
C2 C3 Ti1 C4 115.1(2)
C9 C3 Ti1 C4 -122.3(3)
C4 C3 Ti1 C1 -77.44(16)
C2 C3 Ti1 C1 37.69(15)
C9 C3 Ti1 C1 160.3(3)
C4 C3 Ti1 C5 -37.35(15)
C2 C3 Ti1 C5 77.78(16)
C9 C3 Ti1 C5 -159.7(3)
C3 C4 Ti1 N1 -54.91(17)
C5 C4 Ti1 N1 -170.02(15)
C10 C4 Ti1 N1 66.8(3)
C3 C4 Ti1 Cl2 95.76(17)
C5 C4 Ti1 Cl2 -19.3(2)
C10 C4 Ti1 Cl2 -142.5(2)
C3 C4 Ti1 Cl1 -157.21(14)
C5 C4 Ti1 Cl1 87.68(15)
C10 C4 Ti1 Cl1 -35.5(2)
C3 C4 Ti1 C2 37.94(15)
C5 C4 Ti1 C2 -77.17(16)
C10 C4 Ti1 C2 159.7(3)
C5 C4 Ti1 C3 -115.1(2)
C10 C4 Ti1 C3 121.7(3)
C3 C4 Ti1 C1 79.22(16)
C5 C4 Ti1 C1 -35.89(15)
C10 C4 Ti1 C1 -159.1(3)
C3 C4 Ti1 C5 115.1(2)
C10 C4 Ti1 C5 -123.2(3)
C5 C1 Ti1 N1 123.62(18)
C2 C1 Ti1 N1 7.1(2)
C7 C1 Ti1 N1 -112.1(3)
C5 C1 Ti1 Cl2 -132.88(16)
C2 C1 Ti1 Cl2 110.62(15)
C7 C1 Ti1 Cl2 -8.6(3)
C5 C1 Ti1 Cl1 -31.94(17)
C2 C1 Ti1 Cl1 -148.43(13)
C7 C1 Ti1 Cl1 92.4(3)
C5 C1 Ti1 C2 116.5(2)
C7 C1 Ti1 C2 -119.2(3)
C5 C1 Ti1 C3 78.22(17)
C2 C1 Ti1 C3 -38.27(15)
C7 C1 Ti1 C3 -157.5(3)
C5 C1 Ti1 C4 36.65(15)
C2 C1 Ti1 C4 -79.84(16)
C7 C1 Ti1 C4 161.0(3)
C2 C1 Ti1 C5 -116.5(2)
C7 C1 Ti1 C5 124.3(3)
C1 C5 Ti1 N1 -100.7(2)
C4 C5 Ti1 N1 16.5(2)
C6 C5 Ti1 N1 136.5(3)
C1 C5 Ti1 Cl2 49.97(16)
C4 C5 Ti1 Cl2 167.24(13)
C6 C5 Ti1 Cl2 -72.8(3)
C1 C5 Ti1 Cl1 151.72(16)
C4 C5 Ti1 Cl1 -91.02(15)
C6 C5 Ti1 Cl1 29.0(3)
C1 C5 Ti1 C2 -37.29(15)
C4 C5 Ti1 C2 79.97(16)
C6 C5 Ti1 C2 -160.0(3)
C1 C5 Ti1 C3 -79.38(17)
C4 C5 Ti1 C3 37.88(15)
C6 C5 Ti1 C3 157.9(3)
C1 C5 Ti1 C4 -117.3(2)
C6 C5 Ti1 C4 120.0(3)
C4 C5 Ti1 C1 117.3(2)
C6 C5 Ti1 C1 -122.7(3)
